data_7027972
loop_
_publ_author_name
'Yang, Zhiyong'
'Oki, Hiroki'
'Ebihara, Masahiro'
'Kawamura, Takashi'

_publ_section_title
;
 Bis[dirhodium(II)] complexes with a Rh4(\m-Cl)4 core: preparation and
 characterization&#x200A;&#x2021;
;
_journal_issue 14
_journal_name_full 'Journal of the Chemical Society, Dalton Transactions'
_journal_page_first 2277
_journal_paper_doi 10.1039/a803623c
_journal_year 1998
_chemical_formula_moiety 'C38 H34 Cl4 N6 O4 Rh4 '
_chemical_formula_sum 'C38 H34 Cl4 N6 O4 Rh4'
_chemical_formula_weight 1192.16
_space_group_IT_number 15
_symmetry_cell_setting monoclinic
_symmetry_Int_Tables_number 15
_symmetry_space_group_name_Hall '-C 2yc'
_symmetry_space_group_name_H-M 'C 1 2/c 1'
_audit_creation_date 'Fri Jan 23 16:28:59 1998'
_audit_creation_method 'from TEXRAY.INF file'
_cell_angle_alpha 90
_cell_angle_beta 112.49(2)
_cell_angle_gamma 90
_cell_formula_units_Z 4
_cell_length_a 12.405(4)
_cell_length_b 24.119(4)
_cell_length_c 14.405(3)
_cell_measurement_reflns_used 25
_cell_measurement_temperature 193
_cell_measurement_theta_max 12.1
_cell_measurement_theta_min 10.2
_cell_volume 3982.1(18)
_computing_cell_refinement 'Rigaku/AFC Diffractometer Control'
_computing_data_collection 'Rigaku/AFC Diffractometer Control'
_computing_data_reduction teXsan
_computing_publication_material teXsan
_computing_structure_refinement teXsan
_computing_structure_solution SHELXS86
_diffrn_ambient_temperature 193
_diffrn_measurement_device 'Rigaku AFC7R'
_diffrn_measurement_method \w-2\q
_diffrn_orient_matrix_UB_11 0.08399
_diffrn_orient_matrix_UB_12 0.01122
_diffrn_orient_matrix_UB_13 0.02753
_diffrn_orient_matrix_UB_21 0.01615
_diffrn_orient_matrix_UB_22 -0.02754
_diffrn_orient_matrix_UB_23 -0.04496
_diffrn_orient_matrix_UB_31 -0.01722
_diffrn_orient_matrix_UB_32 0.02890
_diffrn_orient_matrix_UB_33 -0.05353
_diffrn_radiation_detector 'scintillation counter'
_diffrn_radiation_monochromator graphite
_diffrn_radiation_source 'Rigaku rotating anode'
_diffrn_radiation_type 'Mo K\a'
_diffrn_radiation_wavelength 0.7107
_diffrn_reflns_av_R_equivalents 0.119
_diffrn_reflns_av_sigmaI/netI 0.416
_diffrn_reflns_limit_h_max 16
_diffrn_reflns_limit_h_min 0
_diffrn_reflns_limit_k_max 31
_diffrn_reflns_limit_k_min 0
_diffrn_reflns_limit_l_max 17
_diffrn_reflns_limit_l_min -18
_diffrn_reflns_number 4868
_diffrn_reflns_reduction_process 'Lp corrections applied'
_diffrn_reflns_theta_max 27.50
_diffrn_reflns_theta_min 2.03
_diffrn_standards_decay_% 3.23
_diffrn_standards_interval_count 150
_diffrn_standards_number 3
_exptl_absorpt_coefficient_mu 1.942
_exptl_absorpt_correction_type none
_exptl_crystal_colour brown
_exptl_crystal_density_diffrn 1.988
_exptl_crystal_density_meas ?
_exptl_crystal_description prismatic
_exptl_crystal_F_000 2336.00
_exptl_crystal_size_max 0.100
_exptl_crystal_size_mid 0.050
_exptl_crystal_size_min 0.050
_refine_diff_density_max 0.96
_refine_diff_density_min -0.84
_refine_ls_extinction_coef 0.00017(6)
_refine_ls_extinction_method 'Zachariasen(1967) type 2 Gaussian isotropic'
_refine_ls_goodness_of_fit_obs 1.364
_refine_ls_matrix_type full
_refine_ls_number_constraints 0
_refine_ls_number_parameters 150
_refine_ls_number_reflns 1157
_refine_ls_number_restraints 0
_refine_ls_R_factor_obs 0.0688
_refine_ls_shift/esd_max 0.0190
_refine_ls_shift/esd_mean 0.0030
_refine_ls_structure_factor_coef F
_refine_ls_weighting_details 'w = 1/[\s^2^(Fo) + 0.00004|Fo|^2^]'
_refine_ls_weighting_scheme calc
_refine_ls_wR_factor_obs 0.0697
_reflns_number_observed 1157
_reflns_number_total 4689
_reflns_observed_criterion >3.0sigma(I)
_cod_data_source_file c803623sup1.cif
_cod_data_source_block '[Rh4(mhp)4Cl4(PhCN)2]'
_cod_depositor_comments
;
The following automatic conversions were performed:

'_exptl_crystal_density_meas' value 'not measured' was changed to '?'
- the value is perceived as not measured.

Automatic conversion script
Id: cif_fix_values 3008 2015-01-20 13:52:24Z robertas 

The following automatic conversions were performed:

'_refine_ls_weighting_scheme' value 'w = 1/[\s^2^(Fo) +
0.00004|Fo|^2^]' was changed to 'calc'. New tag
'_refine_ls_weighting_details' was created. The value of the new tag
was set to 'w = 1/[\s^2^(Fo) + 0.00004|Fo|^2^]'.

Automatic conversion script
Id: cif_fix_values 3143 2015-03-26 13:38:13Z robertas 
;
_cod_original_cell_volume 3982(1)
_cod_original_sg_symbol_H-M 'C 2/c        '
_cod_original_formula_sum 'C38 H34 Cl4 N6 O4 Rh4 '
_cod_database_code 7027972

loop_
_symmetry_equiv_pos_as_xyz
x,y,z
-x,y,1/2-z
-x,-y,-z
x,-y,1/2+z
1/2+x,1/2+y,z
1/2-x,1/2+y,1/2-z
1/2-x,1/2-y,-z
1/2+x,1/2-y,1/2+z

loop_
_atom_site_aniso_label
_atom_site_aniso_U_11
_atom_site_aniso_U_22
_atom_site_aniso_U_33
_atom_site_aniso_U_12
_atom_site_aniso_U_13
_atom_site_aniso_U_23
Rh(1) 0.027(1) 0.030(1) 0.035(1) -0.001(1) 0.0129(9) -0.001(1)
Rh(2) 0.040(1) 0.054(2) 0.033(1) 0.021(1) -0.001(1) -0.011(1)
Cl(1) 0.036(5) 0.033(6) 0.047(6) 0.0000 0.023(5) 0.0000
Cl(2) 0.029(4) 0.045(5) 0.033(4) -0.004(3) 0.007(3) 0.005(4)
Cl(3) 0.068(8) 0.023(6) 0.089(9) 0.0000 -0.005(7) 0.0000
O(1) 0.09(2) 0.09(2) 0.05(1) 0.07(1) -0.01(1) -0.03(1)
O(2) 0.03(1) 0.15(2) 0.05(1) 0.02(1) 0.01(1) -0.02(2)
N(3) 0.07(2) 0.11(2) 0.04(2) 0.06(2) -0.02(1) -0.05(2)

loop_
_atom_site_label
_atom_site_fract_x
_atom_site_fract_y
_atom_site_fract_z
_atom_site_U_iso_or_equiv
_atom_site_thermal_displace_type
_atom_site_calc_flag
_atom_site_occupancy
_atom_site_refinement_flags
Rh(1) -0.0083(2) 0.19268(8) 0.6169(2) 0.0304(6) Uani d 1.00 .
Rh(2) 0.1331(2) 0.1185(1) 0.7175(2) 0.0468(8) Uani d 1.00 .
Cl(1) 0.0000 0.2516(4) 0.7500 0.036(3) Uani d 0.50 S
Cl(2) -0.1809(5) 0.1569(3) 0.6233(5) 0.037(2) Uani d 1.00 .
Cl(3) 0.0000 0.0616(4) 0.7500 0.071(4) Uani d 0.50 S
O(1) 0.099(2) 0.0800(9) 0.584(1) 0.086(8) Uani d 1.00 .
O(2) 0.258(1) 0.163(1) 0.695(1) 0.077(8) Uani d 1.00 .
N(1) -0.036(2) 0.1431(8) 0.495(2) 0.034(5) Uiso d 1.00 .
N(2) 0.134(2) 0.2328(9) 0.608(2) 0.037(6) Uiso d 1.00 .
N(3) 0.265(2) 0.058(1) 0.785(2) 0.086(10) Uani d 1.00 .
C(1) 0.020(2) 0.095(1) 0.500(2) 0.034(7) Uiso d 1.00 .
C(2) 0.240(3) 0.213(1) 0.653(3) 0.07(1) Uiso d 1.00 .
C(3) 0.002(3) 0.059(1) 0.418(2) 0.059(9) Uiso d 1.00 .
C(4) 0.348(3) 0.240(2) 0.658(3) 0.08(1) Uiso d 1.00 .
C(5) -0.083(3) 0.072(1) 0.331(2) 0.067(9) Uiso d 1.00 .
C(6) 0.327(3) 0.292(1) 0.620(2) 0.070(10) Uiso d 1.00 .
C(7) -0.149(2) 0.122(1) 0.324(2) 0.044(7) Uiso d 1.00 .
C(8) 0.224(3) 0.317(1) 0.572(2) 0.075(10) Uiso d 1.00 .
C(9) -0.126(2) 0.155(1) 0.402(2) 0.046(8) Uiso d 1.00 .
C(10) 0.118(2) 0.287(1) 0.569(2) 0.053(8) Uiso d 1.00 .
C(11) -0.201(2) 0.206(1) 0.392(2) 0.059(9) Uiso d 1.00 .
C(12) 0.000(3) 0.310(1) 0.519(2) 0.077(9) Uiso d 1.00 .
C(13) 0.352(3) 0.037(1) 0.820(2) 0.062(9) Uiso d 1.00 .
C(14) 0.469(3) 0.012(1) 0.866(2) 0.069(10) Uiso d 1.00 .
C(15) 0.564(3) 0.049(2) 0.887(3) 0.09(1) Uiso d 1.00 .
C(16) 0.675(4) 0.028(2) 0.923(3) 0.12(1) Uiso d 1.00 .
C(17) 0.687(3) -0.027(2) 0.934(3) 0.09(1) Uiso d 1.00 .
C(18) 0.599(3) -0.065(2) 0.916(3) 0.10(1) Uiso d 1.00 .
C(19) 0.474(3) -0.045(1) 0.866(3) 0.08(1) Uiso d 1.00 .

loop_
_atom_type_symbol
_atom_type_oxidation_number
_atom_type_number_in_cell
_atom_type_scat_dispersion_real
_atom_type_scat_dispersion_imag
_atom_type_scat_source
C 0 152 0.003 0.002
;International Tables for Crystallography
(1992, Vol. C, Tables 4.2.6.8 and 6.1.1.1)
;
H 0 136 0.000 0.000
;International Tables for Crystallography
(1992, Vol. C, Table 6.1.1.2)
;
Cl 0 16 0.148 0.159
;International Tables for Crystallography
(1992, Vol. C, Tables 4.2.6.8 and 6.1.1.1)
;
N 0 24 0.006 0.003
;International Tables for Crystallography
(1992, Vol. C, Tables 4.2.6.8 and 6.1.1.1)
;
O 0 16 0.011 0.006
;International Tables for Crystallography
(1992, Vol. C, Tables 4.2.6.8 and 6.1.1.1)
;
Rh 0 16 -1.118 0.919
;International Tables for Crystallography
(1992, Vol. C, Tables 4.2.6.8 and 6.1.1.1)
;

loop_
_geom_angle_atom_site_label_1
_geom_angle_atom_site_label_2
_geom_angle_atom_site_label_3
_geom_angle
_geom_angle_site_symmetry_1
_geom_angle_site_symmetry_2
_geom_angle_site_symmetry_3
_geom_angle_publ_flag
Rh(2) Rh(1) Cl(1) 98.9(2) 1_555 1_555 1_555 yes
Rh(2) Rh(1) Cl(2) 99.2(2) 1_555 1_555 1_555 yes
Rh(2) Rh(1) N(1) 86.0(6) 1_555 1_555 1_555 yes
Rh(2) Rh(1) N(2) 86.8(6) 1_555 1_555 1_555 yes
Cl(1) Rh(1) Cl(2) 86.9(2) 1_555 1_555 1_555 yes
Cl(1) Rh(1) N(1) 173.2(5) 1_555 1_555 1_555 yes
Cl(1) Rh(1) N(2) 89.8(6) 1_555 1_555 1_555 yes
Cl(2) Rh(1) N(1) 87.7(6) 1_555 1_555 1_555 yes
Cl(2) Rh(1) N(2) 173.6(6) 1_555 1_555 1_555 yes
N(1) Rh(1) N(2) 95.2(8) 1_555 1_555 1_555 yes
Rh(1) Rh(2) Cl(2) 98.2(2) 1_555 1_555 2_556 yes
Rh(1) Rh(2) Cl(3) 98.2(2) 1_555 1_555 1_555 yes
Rh(1) Rh(2) O(1) 86.2(5) 1_555 1_555 1_555 yes
Rh(1) Rh(2) O(2) 86.4(6) 1_555 1_555 1_555 yes
Rh(1) Rh(2) N(3) 170.8(8) 1_555 1_555 1_555 yes
Cl(2) Rh(2) Cl(3) 88.3(2) 2_556 1_555 1_555 yes
Cl(2) Rh(2) O(1) 175.6(6) 2_556 1_555 1_555 yes
Cl(2) Rh(2) O(2) 91.4(6) 2_556 1_555 1_555 yes
Cl(2) Rh(2) N(3) 87.7(6) 2_556 1_555 1_555 yes
Cl(3) Rh(2) O(1) 90.7(7) 1_555 1_555 1_555 yes
Cl(3) Rh(2) O(2) 175.4(7) 1_555 1_555 1_555 yes
Cl(3) Rh(2) N(3) 89.1(9) 1_555 1_555 1_555 yes
O(1) Rh(2) O(2) 89.3(9) 1_555 1_555 1_555 yes
O(1) Rh(2) N(3) 88.1(7) 1_555 1_555 1_555 yes
O(2) Rh(2) N(3) 86(1) 1_555 1_555 1_555 yes
Rh(1) Cl(1) Rh(1) 105.9(3) 1_555 1_555 2_556 yes
Rh(1) Cl(2) Rh(2) 107.0(2) 1_555 1_555 2_556 yes
Rh(2) Cl(3) Rh(2) 107.7(4) 1_555 1_555 2_556 yes
Rh(2) O(1) C(1) 125(1) 1_555 1_555 1_555 yes
Rh(2) O(2) C(2) 123(2) 1_555 1_555 1_555 yes
Rh(1) N(1) C(1) 123(1) 1_555 1_555 1_555 yes
Rh(1) N(1) C(9) 121(1) 1_555 1_555 1_555 yes
C(1) N(1) C(9) 114(2) 1_555 1_555 1_555 yes
Rh(1) N(2) C(2) 121(2) 1_555 1_555 1_555 yes
Rh(1) N(2) C(10) 117(1) 1_555 1_555 1_555 yes
C(2) N(2) C(10) 119(2) 1_555 1_555 1_555 yes
Rh(2) N(3) C(13) 162(3) 1_555 1_555 1_555 yes
O(1) C(1) N(1) 118(2) 1_555 1_555 1_555 yes
O(1) C(1) C(3) 116(2) 1_555 1_555 1_555 yes
N(1) C(1) C(3) 125(2) 1_555 1_555 1_555 yes
O(2) C(2) N(2) 121(3) 1_555 1_555 1_555 yes
O(2) C(2) C(4) 112(3) 1_555 1_555 1_555 yes
N(2) C(2) C(4) 125(3) 1_555 1_555 1_555 yes
C(1) C(3) C(5) 118(2) 1_555 1_555 1_555 yes
C(2) C(4) C(6) 111(3) 1_555 1_555 1_555 yes
C(3) C(5) C(7) 118(2) 1_555 1_555 1_555 yes
C(4) C(6) C(8) 129(3) 1_555 1_555 1_555 yes
C(5) C(7) C(9) 120(2) 1_555 1_555 1_555 yes
C(6) C(8) C(10) 115(3) 1_555 1_555 1_555 yes
N(1) C(9) C(7) 122(2) 1_555 1_555 1_555 yes
N(1) C(9) C(11) 118(2) 1_555 1_555 1_555 yes
C(7) C(9) C(11) 119(2) 1_555 1_555 1_555 yes
N(2) C(10) C(8) 117(2) 1_555 1_555 1_555 yes
N(2) C(10) C(12) 120(2) 1_555 1_555 1_555 yes
C(8) C(10) C(12) 121(2) 1_555 1_555 1_555 yes
N(3) C(13) C(14) 177(3) 1_555 1_555 1_555 yes
C(13) C(14) C(15) 115(3) 1_555 1_555 1_555 yes
C(13) C(14) C(19) 116(3) 1_555 1_555 1_555 yes
C(15) C(14) C(19) 127(3) 1_555 1_555 1_555 yes
C(14) C(15) C(16) 118(3) 1_555 1_555 1_555 yes
C(15) C(16) C(17) 117(4) 1_555 1_555 1_555 yes
C(16) C(17) C(18) 125(4) 1_555 1_555 1_555 yes
C(17) C(18) C(19) 119(3) 1_555 1_555 1_555 yes
C(14) C(19) C(18) 110(3) 1_555 1_555 1_555 yes

loop_
_geom_bond_atom_site_label_1
_geom_bond_atom_site_label_2
_geom_bond_distance
_geom_bond_site_symmetry_1
_geom_bond_site_symmetry_2
_geom_bond_publ_flag
Rh(1) Rh(2) 2.537(3) 1_555 1_555 yes
Rh(1) Cl(1) 2.356(6) 1_555 1_555 yes
Rh(1) Cl(2) 2.343(7) 1_555 1_555 yes
Rh(1) N(1) 2.04(2) 1_555 1_555 yes
Rh(1) N(2) 2.06(2) 1_555 1_555 yes
Rh(2) Cl(2) 2.329(7) 1_555 2_556 yes
Rh(2) Cl(3) 2.328(7) 1_555 1_555 yes
Rh(2) O(1) 2.02(2) 1_555 1_555 yes
Rh(2) O(2) 2.02(2) 1_555 1_555 yes
Rh(2) N(3) 2.13(2) 1_555 1_555 yes
O(1) C(1) 1.29(3) 1_555 1_555 yes
O(2) C(2) 1.33(3) 1_555 1_555 yes
N(1) C(1) 1.34(3) 1_555 1_555 yes
N(1) C(9) 1.41(3) 1_555 1_555 yes
N(2) C(2) 1.31(4) 1_555 1_555 yes
N(2) C(10) 1.40(3) 1_555 1_555 yes
N(3) C(13) 1.12(3) 1_555 1_555 yes
C(1) C(3) 1.41(3) 1_555 1_555 yes
C(2) C(4) 1.47(4) 1_555 1_555 yes
C(3) C(5) 1.33(4) 1_555 1_555 yes
C(4) C(6) 1.34(4) 1_555 1_555 yes
C(5) C(7) 1.43(4) 1_555 1_555 yes
C(6) C(8) 1.35(4) 1_555 1_555 yes
C(7) C(9) 1.32(3) 1_555 1_555 yes
C(8) C(10) 1.49(4) 1_555 1_555 yes
C(9) C(11) 1.52(3) 1_555 1_555 yes
C(10) C(12) 1.47(4) 1_555 1_555 yes
C(13) C(14) 1.48(4) 1_555 1_555 yes
C(14) C(15) 1.41(4) 1_555 1_555 yes
C(14) C(19) 1.37(4) 1_555 1_555 yes
C(15) C(16) 1.36(5) 1_555 1_555 yes
C(16) C(17) 1.35(4) 1_555 1_555 yes
C(17) C(18) 1.37(4) 1_555 1_555 yes
C(18) C(19) 1.52(4) 1_555 1_555 yes
